data_4507537
loop_
_publ_author_name
'Wan, Chong-Qing'
'Li, Ai-Min'
'Al-Thabaiti, Shaeel A.'
'Mak, Thomas C. W.'

_publ_section_title
;
 Group 12 Metal Complexes of Semirigid
 2,6-Pyridinediylbis(3-pyridinyl)methanone: Role of Counteranions and
 Solvent in Product Formation
;
_journal_issue 5
_journal_name_full 'Crystal Growth &amp; Design'
_journal_page_first 1926
_journal_paper_doi 10.1021/cg3017408
_journal_volume 13
_journal_year 2013
_chemical_formula_sum 'C34 H29 Cd N8 O13.5'
_chemical_formula_weight 878.00
_chemical_name_systematic
; 
 ? 
;
_space_group_IT_number 15
_symmetry_cell_setting monoclinic
_symmetry_space_group_name_Hall '-C 2yc'
_symmetry_space_group_name_H-M 'C 1 2/c 1'
_atom_sites_solution_hydrogens geom
_atom_sites_solution_primary direct
_atom_sites_solution_secondary difmap
_audit_creation_method SHELXL-97
_cell_angle_alpha 90.00
_cell_angle_beta 125.529(2)
_cell_angle_gamma 90.00
_cell_formula_units_Z 8
_cell_length_a 30.741(3)
_cell_length_b 15.1729(16)
_cell_length_c 20.697(2)
_cell_measurement_temperature 293(2)
_cell_volume 7856.4(14)
_computing_cell_refinement 'APEX2 and SAINT (Bruker 2007)'
_computing_data_collection 'APEX2 (Bruker 2007)'
_computing_data_reduction SAINT
_computing_molecular_graphics 'Bruker SHELXTL'
_computing_publication_material 'Bruker SHELXTL'
_computing_structure_refinement 'SHELXL-97 (Sheldrick, 1997)'
_computing_structure_solution 'SHELXS-97 (Sheldrick, 1990)'
_diffrn_ambient_temperature 293(2)
_diffrn_measured_fraction_theta_full 0.993
_diffrn_measured_fraction_theta_max 0.993
_diffrn_radiation_monochromator graphite
_diffrn_radiation_source 'fine-focus sealed tube'
_diffrn_radiation_type MoK\a
_diffrn_radiation_wavelength 0.71073
_diffrn_reflns_av_R_equivalents 0.0333
_diffrn_reflns_av_sigmaI/netI 0.0365
_diffrn_reflns_limit_h_max 34
_diffrn_reflns_limit_h_min -36
_diffrn_reflns_limit_k_max 18
_diffrn_reflns_limit_k_min -15
_diffrn_reflns_limit_l_max 24
_diffrn_reflns_limit_l_min -22
_diffrn_reflns_number 21026
_diffrn_reflns_theta_full 25.01
_diffrn_reflns_theta_max 25.01
_diffrn_reflns_theta_min 1.67
_exptl_absorpt_coefficient_mu 0.629
_exptl_absorpt_correction_T_max 1.000000
_exptl_absorpt_correction_T_min 0.738062
_exptl_absorpt_correction_type multi-scan
_exptl_absorpt_process_details SADABS
_exptl_crystal_colour Brown
_exptl_crystal_density_diffrn 1.473
_exptl_crystal_density_method 'not measured'
_exptl_crystal_description block
_exptl_crystal_F_000 3504
_exptl_crystal_size_max 0.40
_exptl_crystal_size_mid 0.30
_exptl_crystal_size_min 0.20
_refine_diff_density_max 0.888
_refine_diff_density_min -0.726
_refine_diff_density_rms 0.106
_refine_ls_extinction_method none
_refine_ls_goodness_of_fit_ref 1.083
_refine_ls_hydrogen_treatment constr
_refine_ls_matrix_type full
_refine_ls_number_parameters 540
_refine_ls_number_reflns 6889
_refine_ls_number_restraints 42
_refine_ls_restrained_S_all 1.109
_refine_ls_R_factor_all 0.1006
_refine_ls_R_factor_gt 0.0704
_refine_ls_shift/su_max 0.000
_refine_ls_shift/su_mean 0.000
_refine_ls_structure_factor_coef Fsqd
_refine_ls_weighting_details 'calc w=1/[\s^2^(Fo^2^)+(0.1214P)^2^+23.4343P] where P=(Fo^2^+2Fc^2^)/3'
_refine_ls_weighting_scheme calc
_refine_ls_wR_factor_gt 0.1929
_refine_ls_wR_factor_ref 0.2285
_reflns_number_gt 4676
_reflns_number_total 6889
_reflns_threshold_expression >2sigma(I)
_cod_data_source_file cg3017408_si_002.cif
_cod_data_source_block complex2
_cod_depositor_comments
;
The following automatic conversions were performed:

'_symmetry_cell_setting' value 'Monoclinic' changed to 'monoclinic'
according to /home/saulius/struct/CIF-dictionaries/cif_core.dic
dictionary named 'cif_core.dic' version 2.4.2 from
2011-04-26.

'_exptl_absorpt_correction_type' value 'Multi-Scan'
changed to 'multi-scan' according to
/home/saulius/struct/CIF-dictionaries/cif_core.dic dictionary named
'cif_core.dic' version 2.4.2 from 2011-04-26.

Automatic conversion script
Id: cif_fix_values 1891 2012-01-12 08:04:46Z andrius 
;
_cod_original_cell_volume 7856.5(14)
_cod_original_sg_symbol_H-M C2/c
_cod_original_formula_sum 'C34 H29 Cd N8 O13.50'
_cod_database_code 4507537

loop_
_symmetry_equiv_pos_as_xyz
'x, y, z'
'-x, y, -z+1/2'
'x+1/2, y+1/2, z'
'-x+1/2, y+1/2, -z+1/2'
'-x, -y, -z'
'x, -y, z-1/2'
'-x+1/2, -y+1/2, -z'
'x+1/2, -y+1/2, z-1/2'

loop_
_atom_site_label
_atom_site_type_symbol
_atom_site_fract_x
_atom_site_fract_y
_atom_site_fract_z
_atom_site_U_iso_or_equiv
_atom_site_adp_type
_atom_site_occupancy
_atom_site_symmetry_multiplicity
_atom_site_calc_flag
_atom_site_refinement_flags
Cd1 Cd 0.7500 0.7500 0.5000 0.0653(3) Uani 1 2 d S
Cd2 Cd 0.5000 0.5000 0.5000 0.1005(4) Uani 1 2 d S
N1 N 0.8063(2) 0.6582(3) 0.4873(3) 0.0678(14) Uani 1 1 d .
C1 C 0.8141(3) 0.5764(5) 0.5133(5) 0.084(2) Uani 1 1 d .
H1A H 0.8027 0.5610 0.5448 0.101 Uiso 1 1 calc R
C2 C 0.8379(4) 0.5128(5) 0.4970(5) 0.088(2) Uani 1 1 d .
H2A H 0.8432 0.4563 0.5179 0.105 Uiso 1 1 calc R
C3 C 0.8538(3) 0.5339(4) 0.4491(4) 0.0712(17) Uani 1 1 d .
H3A H 0.8700 0.4923 0.4366 0.085 Uiso 1 1 calc R
C4 C 0.8450(2) 0.6187(4) 0.4202(3) 0.0579(14) Uani 1 1 d .
C5 C 0.8229(2) 0.6793(4) 0.4425(4) 0.0591(14) Uani 1 1 d .
H5A H 0.8194 0.7373 0.4256 0.071 Uiso 1 1 calc R
C6 C 0.8617(3) 0.6432(4) 0.3670(4) 0.0656(16) Uani 1 1 d .
O1 O 0.8999(2) 0.6058(4) 0.3751(4) 0.0962(17) Uani 1 1 d .
N2 N 0.7820(2) 0.7298(3) 0.2781(3) 0.0557(12) Uani 1 1 d .
C7 C 0.8317(3) 0.7111(4) 0.3036(4) 0.0580(14) Uani 1 1 d .
C8 C 0.8565(3) 0.7468(5) 0.2706(5) 0.0753(19) Uani 1 1 d .
H8A H 0.8912 0.7315 0.2895 0.090 Uiso 1 1 calc R
C9 C 0.8270(4) 0.8068(5) 0.2080(5) 0.082(2) Uani 1 1 d .
H9A H 0.8422 0.8335 0.1850 0.098 Uiso 1 1 calc R
C10 C 0.7762(3) 0.8250(4) 0.1817(4) 0.0740(19) Uani 1 1 d .
H10A H 0.7557 0.8635 0.1394 0.089 Uiso 1 1 calc R
C11 C 0.7547(3) 0.7860(4) 0.2180(3) 0.0562(14) Uani 1 1 d .
C12 C 0.6968(3) 0.8036(4) 0.1848(3) 0.0612(15) Uani 1 1 d .
O2 O 0.66706(19) 0.8297(3) 0.1166(2) 0.0759(13) Uani 1 1 d .
N3 N 0.6904(2) 0.7777(4) 0.3599(4) 0.0713(14) Uani 1 1 d .
C13 C 0.7080(3) 0.7928(4) 0.3156(4) 0.0612(15) Uani 1 1 d .
H13A H 0.7439 0.8068 0.3415 0.073 Uiso 1 1 calc R
C14 C 0.6765(3) 0.7890(4) 0.2331(4) 0.0645(16) Uani 1 1 d .
C15 C 0.6221(3) 0.7708(6) 0.1956(5) 0.094(2) Uani 1 1 d .
H15A H 0.5988 0.7691 0.1405 0.112 Uiso 1 1 calc R
C16 C 0.6038(4) 0.7558(7) 0.2407(6) 0.106(3) Uani 1 1 d .
H16A H 0.5679 0.7433 0.2169 0.127 Uiso 1 1 calc R
C17 C 0.6392(3) 0.7592(6) 0.3219(6) 0.092(2) Uani 1 1 d .
H17A H 0.6262 0.7477 0.3520 0.110 Uiso 1 1 calc R
N4 N 0.4747(2) 0.6264(6) 0.5368(4) 0.090(2) Uani 1 1 d .
C18 C 0.4275(3) 0.6313(6) 0.5269(4) 0.0752(19) Uani 1 1 d .
H18A H 0.4076 0.5801 0.5154 0.090 Uiso 1 1 calc R
C19 C 0.4075(3) 0.7107(5) 0.5331(4) 0.0703(18) Uani 1 1 d .
C20 C 0.4385(3) 0.7852(7) 0.5524(5) 0.092(2) Uani 1 1 d .
H20A H 0.4266 0.8394 0.5574 0.110 Uiso 1 1 calc R
C21 C 0.4857(4) 0.7783(8) 0.5636(6) 0.108(3) Uani 1 1 d .
H21A H 0.5072 0.8277 0.5767 0.130 Uiso 1 1 calc R
C22 C 0.5023(3) 0.6970(10) 0.5555(5) 0.112(4) Uani 1 1 d .
H22A H 0.5355 0.6934 0.5643 0.135 Uiso 1 1 calc R
C23 C 0.3554(3) 0.7175(5) 0.5208(4) 0.0759(19) Uani 1 1 d .
O3 O 0.3478(3) 0.7746(5) 0.5550(4) 0.110(2) Uani 1 1 d .
N5 N 0.31223(19) 0.6177(3) 0.4081(3) 0.0587(12) Uani 1 1 d .
C24 C 0.3101(3) 0.6571(4) 0.4630(4) 0.0660(17) Uani 1 1 d .
C25 C 0.2662(4) 0.6491(5) 0.4662(6) 0.086(2) Uani 1 1 d .
H25A H 0.2661 0.6762 0.5065 0.104 Uiso 1 1 calc R
C26 C 0.2229(4) 0.6001(5) 0.4086(7) 0.097(3) Uani 1 1 d .
H26A H 0.1926 0.5961 0.4084 0.116 Uiso 1 1 calc R
C28 C 0.2707(3) 0.5681(4) 0.3545(4) 0.0661(17) Uani 1 1 d .
O4 O 0.2310(2) 0.4966(3) 0.2313(4) 0.0971(18) Uani 1 1 d .
N6 N 0.4170(2) 0.5006(4) 0.3741(3) 0.0768(16) Uani 1 1 d .
C29 C 0.2717(3) 0.5264(4) 0.2894(5) 0.0716(18) Uani 1 1 d .
C30 C 0.3706(3) 0.5047(4) 0.3660(4) 0.0676(17) Uani 1 1 d .
H30A H 0.3709 0.4928 0.4103 0.081 Uiso 1 1 calc R
C31 C 0.3235(3) 0.5251(4) 0.2975(4) 0.0661(16) Uani 1 1 d .
C32 C 0.3224(3) 0.5383(5) 0.2302(4) 0.080(2) Uani 1 1 d .
H32A H 0.2904 0.5511 0.1818 0.096 Uiso 1 1 calc R
C33 C 0.3692(4) 0.5321(6) 0.2360(5) 0.091(2) Uani 1 1 d .
H33A H 0.3692 0.5392 0.1914 0.109 Uiso 1 1 calc R
C34 C 0.4151(4) 0.5156(6) 0.3076(5) 0.089(2) Uani 1 1 d .
H34A H 0.4469 0.5144 0.3118 0.107 Uiso 1 1 calc R
C27 C 0.2244(3) 0.5583(5) 0.3531(6) 0.088(2) Uani 1 1 d .
H27A H 0.1958 0.5238 0.3147 0.105 Uiso 1 1 calc R
N7 N 0.6752(3) 0.5844(4) 0.4834(4) 0.0872(18) Uani 1 1 d U
O5 O 0.6950(3) 0.6190(5) 0.4547(5) 0.140(3) Uani 1 1 d U
O6 O 0.6858(4) 0.6112(5) 0.5459(5) 0.152(3) Uani 1 1 d U
O7 O 0.6441(3) 0.5279(5) 0.4508(4) 0.118(2) Uani 1 1 d U
N8 N 0.5580(6) 0.6508(9) 0.4522(8) 0.190(4) Uani 1 1 d DU
O9 O 0.5613(6) 0.6873(11) 0.4009(8) 0.251(6) Uani 1 1 d DU
O8 O 0.5361(3) 0.5793(6) 0.4448(5) 0.145(3) Uani 1 1 d DU
O10 O 0.5876(5) 0.6818(10) 0.5206(8) 0.239(6) Uani 1 1 d DU
O1W O 0.4628(10) 0.306(3) 0.2359(9) 0.30(2) Uani 0.50 1 d P
O1W' O 0.4608(17) 0.167(3) 0.2316(14) 0.47(4) Uani 0.50 1 d P
O3W O 0.5053(12) 1.034(3) 0.5482(17) 0.202(13) Uani 0.50 1 d P
O3W' O 0.5262(7) 1.0562(15) 0.522(3) 0.212(14) Uani 0.50 1 d P
O2W O 0.5438(9) 0.836(4) 0.368(3) 0.67(7) Uani 0.60 1 d P
O2W' O 0.5000 0.575(3) 0.2500 0.319(17) Uani 0.80 2 d SP
O4W O 0.4815(14) 0.987(3) 0.635(3) 0.49(5) Uani 0.50 1 d P

loop_
_atom_site_aniso_label
_atom_site_aniso_U_11
_atom_site_aniso_U_22
_atom_site_aniso_U_33
_atom_site_aniso_U_23
_atom_site_aniso_U_13
_atom_site_aniso_U_12
Cd1 0.0775(5) 0.0657(4) 0.0668(4) 0.0076(3) 0.0500(4) 0.0148(3)
Cd2 0.0567(5) 0.1770(10) 0.0735(5) 0.0096(5) 0.0411(4) 0.0430(5)
N1 0.089(4) 0.055(3) 0.073(3) 0.014(3) 0.055(3) 0.015(3)
C1 0.118(6) 0.064(4) 0.109(6) 0.035(4) 0.088(5) 0.033(4)
C2 0.118(7) 0.066(4) 0.107(6) 0.028(4) 0.081(6) 0.025(4)
C3 0.074(4) 0.059(4) 0.084(5) 0.007(3) 0.048(4) 0.014(3)
C4 0.051(3) 0.063(4) 0.059(3) 0.006(3) 0.031(3) 0.007(3)
C5 0.063(4) 0.049(3) 0.064(3) 0.006(3) 0.036(3) 0.007(3)
C6 0.058(4) 0.068(4) 0.071(4) -0.003(3) 0.037(3) 0.004(3)
O1 0.080(3) 0.115(4) 0.121(4) 0.028(3) 0.074(3) 0.033(3)
N2 0.063(3) 0.052(3) 0.053(3) -0.004(2) 0.034(3) -0.004(2)
C7 0.063(4) 0.056(3) 0.062(3) -0.005(3) 0.041(3) -0.007(3)
C8 0.079(5) 0.077(4) 0.081(5) -0.013(4) 0.053(4) -0.011(4)
C9 0.099(6) 0.086(5) 0.077(5) -0.002(4) 0.060(5) -0.011(4)
C10 0.100(6) 0.058(4) 0.063(4) -0.001(3) 0.046(4) -0.006(4)
C11 0.072(4) 0.047(3) 0.051(3) -0.010(3) 0.036(3) -0.010(3)
C12 0.071(4) 0.046(3) 0.047(3) -0.003(2) 0.023(3) 0.000(3)
O2 0.083(3) 0.067(3) 0.050(2) 0.003(2) 0.023(2) 0.002(2)
N3 0.064(4) 0.082(4) 0.076(4) 0.011(3) 0.045(3) 0.015(3)
C13 0.056(3) 0.060(4) 0.058(3) 0.002(3) 0.028(3) 0.006(3)
C14 0.062(4) 0.053(3) 0.059(4) 0.002(3) 0.025(3) 0.003(3)
C15 0.056(4) 0.119(7) 0.079(5) 0.011(4) 0.024(4) 0.011(4)
C16 0.061(5) 0.138(8) 0.106(7) 0.014(6) 0.042(5) 0.003(5)
C17 0.070(5) 0.113(6) 0.103(6) 0.018(5) 0.056(5) 0.021(4)
N4 0.045(3) 0.145(6) 0.073(4) -0.005(4) 0.030(3) 0.011(4)
C18 0.062(4) 0.108(6) 0.060(4) 0.010(4) 0.039(3) 0.027(4)
C19 0.059(4) 0.098(5) 0.049(3) 0.013(3) 0.029(3) 0.022(4)
C20 0.071(5) 0.105(6) 0.070(5) 0.013(4) 0.025(4) 0.004(5)
C21 0.072(6) 0.139(9) 0.095(6) 0.015(6) 0.039(5) -0.009(6)
C22 0.052(5) 0.206(13) 0.077(5) 0.010(7) 0.036(4) 0.010(7)
C23 0.076(5) 0.093(5) 0.070(4) 0.012(4) 0.049(4) 0.027(4)
O3 0.112(5) 0.133(5) 0.106(4) -0.018(4) 0.075(4) 0.025(4)
N5 0.049(3) 0.057(3) 0.071(3) 0.019(2) 0.036(3) 0.017(2)
C24 0.073(4) 0.072(4) 0.079(4) 0.028(3) 0.059(4) 0.033(3)
C25 0.091(6) 0.082(5) 0.122(6) 0.040(5) 0.082(6) 0.036(5)
C26 0.099(6) 0.071(5) 0.173(9) 0.037(6) 0.109(7) 0.025(5)
C28 0.056(4) 0.050(3) 0.094(5) 0.019(3) 0.045(4) 0.014(3)
O4 0.058(3) 0.081(3) 0.116(4) -0.019(3) 0.031(3) -0.004(2)
N6 0.058(3) 0.111(5) 0.066(3) 0.003(3) 0.038(3) 0.019(3)
C29 0.055(4) 0.055(4) 0.088(5) 0.014(3) 0.032(4) 0.011(3)
C30 0.058(4) 0.082(4) 0.068(4) 0.005(3) 0.040(3) 0.017(3)
C31 0.063(4) 0.059(4) 0.067(4) 0.000(3) 0.033(3) 0.003(3)
C32 0.080(5) 0.069(4) 0.063(4) 0.001(3) 0.026(4) -0.003(4)
C33 0.097(6) 0.111(6) 0.070(5) -0.005(4) 0.052(5) -0.010(5)
C34 0.085(6) 0.114(6) 0.089(6) 0.002(5) 0.062(5) 0.011(4)
C27 0.066(4) 0.061(4) 0.141(7) 0.026(4) 0.063(5) 0.009(3)
N7 0.098(4) 0.054(3) 0.085(4) 0.010(3) 0.039(4) -0.010(3)
O5 0.116(5) 0.120(5) 0.151(6) 0.022(4) 0.059(4) -0.028(4)
O6 0.190(8) 0.105(5) 0.097(5) -0.016(4) 0.047(5) 0.008(5)
O7 0.131(6) 0.098(4) 0.122(5) -0.003(4) 0.071(4) -0.032(4)
N8 0.181(8) 0.241(10) 0.199(8) -0.005(8) 0.139(7) -0.020(7)
O9 0.240(11) 0.308(15) 0.269(13) 0.011(12) 0.184(10) -0.019(11)
O8 0.137(6) 0.177(8) 0.176(6) -0.011(6) 0.121(5) -0.026(5)
O10 0.182(11) 0.289(13) 0.227(12) -0.061(11) 0.108(10) -0.022(10)
O1W 0.28(3) 0.57(5) 0.065(9) 0.097(18) 0.104(15) 0.27(3)
O1W' 0.64(8) 0.63(7) 0.111(19) 0.19(3) 0.20(4) 0.48(7)
O3W 0.119(17) 0.30(4) 0.178(19) 0.10(2) 0.083(16) 0.08(2)
O3W' 0.081(12) 0.144(15) 0.36(4) 0.10(2) 0.102(19) 0.014(11)
O2W 0.094(14) 0.86(10) 0.65(8) -0.60(8) -0.01(3) 0.06(3)
O2W' 0.30(3) 0.44(5) 0.39(4) 0.000 0.30(4) 0.000
O4W 0.21(3) 0.43(6) 0.33(5) -0.25(5) -0.13(3) 0.17(4)

loop_
_atom_type_symbol
_atom_type_description
_atom_type_scat_dispersion_real
_atom_type_scat_dispersion_imag
_atom_type_scat_source
C C 0.0033 0.0016 'International Tables Vol C Tables 4.2.6.8 and 6.1.1.4'
H H 0.0000 0.0000 'International Tables Vol C Tables 4.2.6.8 and 6.1.1.4'
N N 0.0061 0.0033 'International Tables Vol C Tables 4.2.6.8 and 6.1.1.4'
O O 0.0106 0.0060 'International Tables Vol C Tables 4.2.6.8 and 6.1.1.4'
Cd Cd -0.8075 1.2024 'International Tables Vol C Tables 4.2.6.8 and 6.1.1.4'

loop_
_geom_angle_atom_site_label_1
_geom_angle_atom_site_label_2
_geom_angle_atom_site_label_3
_geom_angle
_geom_angle_site_symmetry_1
_geom_angle_site_symmetry_3
N1 Cd1 N1 180.0(3) . 7_666
N1 Cd1 N3 93.63(19) . .
N1 Cd1 N3 86.37(19) 7_666 .
N1 Cd1 N3 86.37(19) . 7_666
N1 Cd1 N3 93.63(19) 7_666 7_666
N3 Cd1 N3 180.000(1) . 7_666
N1 Cd1 O5 82.2(3) . .
N1 Cd1 O5 97.8(3) 7_666 .
N3 Cd1 O5 78.7(2) . .
N3 Cd1 O5 101.3(2) 7_666 .
N1 Cd1 O5 97.8(3) . 7_666
N1 Cd1 O5 82.2(3) 7_666 7_666
N3 Cd1 O5 101.3(2) . 7_666
N3 Cd1 O5 78.7(2) 7_666 7_666
O5 Cd1 O5 180.000(1) . 7_666
O8 Cd2 O8 180.0(3) 5_666 .
O8 Cd2 N4 94.5(3) 5_666 5_666
O8 Cd2 N4 85.5(3) . 5_666
O8 Cd2 N4 85.5(3) 5_666 .
O8 Cd2 N4 94.5(3) . .
N4 Cd2 N4 180.000(2) 5_666 .
O8 Cd2 N6 91.5(3) 5_666 .
O8 Cd2 N6 88.5(3) . .
N4 Cd2 N6 89.7(2) 5_666 .
N4 Cd2 N6 90.3(2) . .
O8 Cd2 N6 88.5(3) 5_666 5_666
O8 Cd2 N6 91.5(3) . 5_666
N4 Cd2 N6 90.3(2) 5_666 5_666
N4 Cd2 N6 89.7(2) . 5_666
N6 Cd2 N6 180.000(1) . 5_666
C1 N1 C5 117.3(6) . .
C1 N1 Cd1 118.8(4) . .
C5 N1 Cd1 122.8(4) . .
N1 C1 C2 124.0(7) . .
N1 C1 H1A 118.0 . .
C2 C1 H1A 118.0 . .
C1 C2 C3 118.7(6) . .
C1 C2 H2A 120.7 . .
C3 C2 H2A 120.7 . .
C2 C3 C4 118.0(6) . .
C2 C3 H3A 121.0 . .
C4 C3 H3A 121.0 . .
C5 C4 C3 119.3(6) . .
C5 C4 C6 121.7(5) . .
C3 C4 C6 118.9(6) . .
N1 C5 C4 122.6(6) . .
N1 C5 H5A 118.7 . .
C4 C5 H5A 118.7 . .
O1 C6 C7 119.7(6) . .
O1 C6 C4 119.4(6) . .
C7 C6 C4 120.9(5) . .
C7 N2 C11 117.7(5) . .
N2 C7 C8 123.5(6) . .
N2 C7 C6 118.6(5) . .
C8 C7 C6 117.7(6) . .
C7 C8 C9 117.6(7) . .
C7 C8 H8A 121.2 . .
C9 C8 H8A 121.2 . .
C10 C9 C8 118.6(7) . .
C10 C9 H9A 120.7 . .
C8 C9 H9A 120.7 . .
C9 C10 C11 119.9(7) . .
C9 C10 H10A 120.1 . .
C11 C10 H10A 120.1 . .
N2 C11 C10 122.7(6) . .
N2 C11 C12 118.3(5) . .
C10 C11 C12 118.9(6) . .
O2 C12 C14 120.4(6) . .
O2 C12 C11 118.4(6) . .
C14 C12 C11 121.1(5) . .
C17 N3 C13 116.7(7) . .
C17 N3 Cd1 119.4(5) . .
C13 N3 Cd1 122.2(4) . .
N3 C13 C14 124.7(6) . .
N3 C13 H13A 117.6 . .
C14 C13 H13A 117.6 . .
C13 C14 C15 116.2(7) . .
C13 C14 C12 124.2(6) . .
C15 C14 C12 119.7(6) . .
C16 C15 C14 119.3(8) . .
C16 C15 H15A 120.3 . .
C14 C15 H15A 120.3 . .
C15 C16 C17 119.0(8) . .
C15 C16 H16A 120.5 . .
C17 C16 H16A 120.5 . .
N3 C17 C16 124.0(8) . .
N3 C17 H17A 118.0 . .
C16 C17 H17A 118.0 . .
C22 N4 C18 117.9(8) . .
C22 N4 Cd2 119.6(6) . .
C18 N4 Cd2 121.7(6) . .
N4 C18 C19 121.9(8) . .
N4 C18 H18A 119.1 . .
C19 C18 H18A 119.1 . .
C20 C19 C18 118.0(7) . .
C20 C19 C23 119.4(7) . .
C18 C19 C23 122.6(8) . .
C21 C20 C19 119.0(10) . .
C21 C20 H20A 120.5 . .
C19 C20 H20A 120.5 . .
C20 C21 C22 119.3(10) . .
C20 C21 H21A 120.3 . .
C22 C21 H21A 120.3 . .
N4 C22 C21 123.9(8) . .
N4 C22 H22A 118.0 . .
C21 C22 H22A 118.0 . .
O3 C23 C19 120.2(8) . .
O3 C23 C24 119.4(7) . .
C19 C23 C24 120.4(6) . .
C24 N5 C28 117.9(6) . .
N5 C24 C25 122.4(8) . .
N5 C24 C23 118.2(6) . .
C25 C24 C23 119.3(7) . .
C26 C25 C24 118.7(8) . .
C26 C25 H25A 120.6 . .
C24 C25 H25A 120.6 . .
C27 C26 C25 120.1(7) . .
C27 C26 H26A 120.0 . .
C25 C26 H26A 120.0 . .
N5 C28 C27 122.8(7) . .
N5 C28 C29 118.2(6) . .
C27 C28 C29 118.8(7) . .
C30 N6 C34 116.7(6) . .
C30 N6 Cd2 121.9(5) . .
C34 N6 Cd2 119.9(5) . .
O4 C29 C31 121.6(7) . .
O4 C29 C28 119.8(7) . .
C31 C29 C28 118.6(6) . .
N6 C30 C31 124.0(7) . .
N6 C30 H30A 118.0 . .
C31 C30 H30A 118.0 . .
C30 C31 C32 118.3(7) . .
C30 C31 C29 122.8(6) . .
C32 C31 C29 118.7(6) . .
C33 C32 C31 119.2(7) . .
C33 C32 H32A 120.4 . .
C31 C32 H32A 120.4 . .
C34 C33 C32 118.8(8) . .
C34 C33 H33A 120.6 . .
C32 C33 H33A 120.6 . .
C33 C34 N6 122.9(8) . .
C33 C34 H34A 118.5 . .
N6 C34 H34A 118.5 . .
C26 C27 C28 118.0(8) . .
C26 C27 H27A 121.0 . .
C28 C27 H27A 121.0 . .
O7 N7 O5 121.5(9) . .
O7 N7 O6 119.2(9) . .
O5 N7 O6 119.2(9) . .
N7 O5 Cd1 127.8(7) . .
O8 N8 O10 117.3(11) . .
O8 N8 O9 126.0(11) . .
O10 N8 O9 115.4(11) . .
N8 O8 Cd2 140.3(8) . .
O3W' O3W O3W' 92(3) . 5_676
O3W O3W' O3W 88(3) . 5_676

loop_
_geom_bond_atom_site_label_1
_geom_bond_atom_site_label_2
_geom_bond_distance
_geom_bond_site_symmetry_2
Cd1 N1 2.354(5) .
Cd1 N1 2.354(5) 7_666
Cd1 N3 2.402(6) .
Cd1 N3 2.402(6) 7_666
Cd1 O5 2.418(7) .
Cd1 O5 2.418(7) 7_666
Cd2 O8 2.335(7) 5_666
Cd2 O8 2.335(7) .
Cd2 N4 2.357(7) 5_666
Cd2 N4 2.357(7) .
Cd2 N6 2.361(6) .
Cd2 N6 2.361(6) 5_666
N1 C1 1.320(8) .
N1 C5 1.330(8) .
C1 C2 1.366(10) .
C1 H1A 0.9300 .
C2 C3 1.375(10) .
C2 H2A 0.9300 .
C3 C4 1.377(9) .
C3 H3A 0.9300 .
C4 C5 1.373(8) .
C4 C6 1.507(9) .
C5 H5A 0.9300 .
C6 O1 1.223(7) .
C6 C7 1.492(9) .
N2 C7 1.326(8) .
N2 C11 1.329(8) .
C7 C8 1.393(9) .
C8 C9 1.401(11) .
C8 H8A 0.9300 .
C9 C10 1.351(11) .
C9 H9A 0.9300 .
C10 C11 1.387(9) .
C10 H10A 0.9300 .
C11 C12 1.514(9) .
C12 O2 1.219(7) .
C12 C14 1.469(9) .
N3 C17 1.318(10) .
N3 C13 1.328(8) .
C13 C14 1.391(9) .
C13 H13A 0.9300 .
C14 C15 1.402(10) .
C15 C16 1.361(13) .
C15 H15A 0.9300 .
C16 C17 1.373(14) .
C16 H16A 0.9300 .
C17 H17A 0.9300 .
N4 C22 1.279(14) .
N4 C18 1.344(9) .
C18 C19 1.391(10) .
C18 H18A 0.9300 .
C19 C20 1.379(12) .
C19 C23 1.474(10) .
C20 C21 1.334(13) .
C20 H20A 0.9300 .
C21 C22 1.381(16) .
C21 H21A 0.9300 .
C22 H22A 0.9300 .
C23 O3 1.224(9) .
C23 C24 1.508(11) .
N5 C24 1.319(8) .
N5 C28 1.335(8) .
C24 C25 1.393(10) .
C25 C26 1.379(13) .
C25 H25A 0.9300 .
C26 C27 1.335(12) .
C26 H26A 0.9300 .
C28 C27 1.415(9) .
C28 C29 1.507(10) .
O4 C29 1.212(9) .
N6 C30 1.336(8) .
N6 C34 1.362(10) .
C29 C31 1.500(10) .
C30 C31 1.348(9) .
C30 H30A 0.9300 .
C31 C32 1.387(10) .
C32 C33 1.375(12) .
C32 H32A 0.9300 .
C33 C34 1.350(12) .
C33 H33A 0.9300 .
C34 H34A 0.9300 .
C27 H27A 0.9300 .
N7 O7 1.165(9) .
N7 O5 1.191(9) .
N7 O6 1.206(10) .
N8 O8 1.238(9) .
N8 O10 1.247(9) .
N8 O9 1.253(9) .
O3W O3W' 1.10(3) .
O3W O3W' 1.81(4) 5_676
O3W' O3W 1.81(4) 5_676

loop_
_geom_torsion_atom_site_label_1
_geom_torsion_atom_site_label_2
_geom_torsion_atom_site_label_3
_geom_torsion_atom_site_label_4
_geom_torsion
_geom_torsion_site_symmetry_1
_geom_torsion_site_symmetry_4
N1 Cd1 N1 C1 147(100) 7_666 .
N3 Cd1 N1 C1 -121.6(6) . .
N3 Cd1 N1 C1 58.4(6) 7_666 .
O5 Cd1 N1 C1 -43.5(6) . .
O5 Cd1 N1 C1 136.5(6) 7_666 .
N1 Cd1 N1 C5 -45(100) 7_666 .
N3 Cd1 N1 C5 45.8(5) . .
N3 Cd1 N1 C5 -134.2(5) 7_666 .
O5 Cd1 N1 C5 123.9(6) . .
O5 Cd1 N1 C5 -56.1(6) 7_666 .
C5 N1 C1 C2 -0.1(13) . .
Cd1 N1 C1 C2 168.0(7) . .
N1 C1 C2 C3 -1.5(15) . .
C1 C2 C3 C4 0.2(13) . .
C2 C3 C4 C5 2.5(10) . .
C2 C3 C4 C6 -179.5(7) . .
C1 N1 C5 C4 3.1(10) . .
Cd1 N1 C5 C4 -164.5(5) . .
C3 C4 C5 N1 -4.3(10) . .
C6 C4 C5 N1 177.7(6) . .
C5 C4 C6 O1 148.0(7) . .
C3 C4 C6 O1 -29.9(10) . .
C5 C4 C6 C7 -33.1(9) . .
C3 C4 C6 C7 148.9(6) . .
C11 N2 C7 C8 -0.2(9) . .
C11 N2 C7 C6 -175.5(5) . .
O1 C6 C7 N2 158.3(6) . .
C4 C6 C7 N2 -20.6(9) . .
O1 C6 C7 C8 -17.3(9) . .
C4 C6 C7 C8 163.8(6) . .
N2 C7 C8 C9 1.1(10) . .
C6 C7 C8 C9 176.4(6) . .
C7 C8 C9 C10 -1.7(10) . .
C8 C9 C10 C11 1.5(10) . .
C7 N2 C11 C10 0.0(8) . .
C7 N2 C11 C12 176.2(5) . .
C9 C10 C11 N2 -0.7(10) . .
C9 C10 C11 C12 -176.8(6) . .
N2 C11 C12 O2 -156.2(5) . .
C10 C11 C12 O2 20.1(8) . .
N2 C11 C12 C14 23.4(8) . .
C10 C11 C12 C14 -160.3(6) . .
N1 Cd1 N3 C17 123.3(6) . .
N1 Cd1 N3 C17 -56.7(6) 7_666 .
N3 Cd1 N3 C17 -110(100) 7_666 .
O5 Cd1 N3 C17 42.0(6) . .
O5 Cd1 N3 C17 -138.0(6) 7_666 .
N1 Cd1 N3 C13 -41.6(5) . .
N1 Cd1 N3 C13 138.4(5) 7_666 .
N3 Cd1 N3 C13 85(100) 7_666 .
O5 Cd1 N3 C13 -122.9(6) . .
O5 Cd1 N3 C13 57.1(6) 7_666 .
C17 N3 C13 C14 -0.9(10) . .
Cd1 N3 C13 C14 164.4(5) . .
N3 C13 C14 C15 2.3(10) . .
N3 C13 C14 C12 -178.4(6) . .
O2 C12 C14 C13 -154.1(6) . .
C11 C12 C14 C13 26.3(9) . .
O2 C12 C14 C15 25.2(9) . .
C11 C12 C14 C15 -154.4(6) . .
C13 C14 C15 C16 -1.8(12) . .
C12 C14 C15 C16 178.8(8) . .
C14 C15 C16 C17 0.3(14) . .
C13 N3 C17 C16 -0.8(12) . .
Cd1 N3 C17 C16 -166.6(7) . .
C15 C16 C17 N3 1.2(15) . .
O8 Cd2 N4 C22 148.9(7) 5_666 .
O8 Cd2 N4 C22 -31.1(7) . .
N4 Cd2 N4 C22 150(100) 5_666 .
N6 Cd2 N4 C22 -119.6(7) . .
N6 Cd2 N4 C22 60.4(7) 5_666 .
O8 Cd2 N4 C18 -41.8(6) 5_666 .
O8 Cd2 N4 C18 138.2(6) . .
N4 Cd2 N4 C18 -41(100) 5_666 .
N6 Cd2 N4 C18 49.7(6) . .
N6 Cd2 N4 C18 -130.3(6) 5_666 .
C22 N4 C18 C19 2.7(11) . .
Cd2 N4 C18 C19 -166.8(5) . .
N4 C18 C19 C20 -1.8(10) . .
N4 C18 C19 C23 178.7(6) . .
C18 C19 C20 C21 0.4(11) . .
C23 C19 C20 C21 179.9(8) . .
C19 C20 C21 C22 0.1(13) . .
C18 N4 C22 C21 -2.2(13) . .
Cd2 N4 C22 C21 167.5(7) . .
C20 C21 C22 N4 0.8(15) . .
C20 C19 C23 O3 -28.3(10) . .
C18 C19 C23 O3 151.2(7) . .
C20 C19 C23 C24 148.8(7) . .
C18 C19 C23 C24 -31.7(9) . .
C28 N5 C24 C25 -0.5(9) . .
C28 N5 C24 C23 -176.5(5) . .
O3 C23 C24 N5 157.4(7) . .
C19 C23 C24 N5 -19.7(9) . .
O3 C23 C24 C25 -18.8(10) . .
C19 C23 C24 C25 164.1(6) . .
N5 C24 C25 C26 -1.9(10) . .
C23 C24 C25 C26 174.1(6) . .
C24 C25 C26 C27 2.9(11) . .
C24 N5 C28 C27 1.8(9) . .
C24 N5 C28 C29 177.1(5) . .
O8 Cd2 N6 C30 34.1(6) 5_666 .
O8 Cd2 N6 C30 -145.9(6) . .
N4 Cd2 N6 C30 128.6(6) 5_666 .
N4 Cd2 N6 C30 -51.4(6) . .
N6 Cd2 N6 C30 117(100) 5_666 .
O8 Cd2 N6 C34 -160.0(6) 5_666 .
O8 Cd2 N6 C34 20.0(6) . .
N4 Cd2 N6 C34 -65.5(6) 5_666 .
N4 Cd2 N6 C34 114.5(6) . .
N6 Cd2 N6 C34 -77(100) 5_666 .
N5 C28 C29 O4 -164.8(6) . .
C27 C28 C29 O4 10.7(9) . .
N5 C28 C29 C31 13.6(8) . .
C27 C28 C29 C31 -170.9(6) . .
C34 N6 C30 C31 -2.0(11) . .
Cd2 N6 C30 C31 164.4(5) . .
N6 C30 C31 C32 3.4(11) . .
N6 C30 C31 C29 177.9(6) . .
O4 C29 C31 C30 -138.2(8) . .
C28 C29 C31 C30 43.5(9) . .
O4 C29 C31 C32 36.3(10) . .
C28 C29 C31 C32 -142.0(6) . .
C30 C31 C32 C33 -1.5(11) . .
C29 C31 C32 C33 -176.2(7) . .
C31 C32 C33 C34 -1.6(12) . .
C32 C33 C34 N6 3.2(14) . .
C30 N6 C34 C33 -1.4(12) . .
Cd2 N6 C34 C33 -168.1(7) . .
C25 C26 C27 C28 -1.6(11) . .
N5 C28 C27 C26 -0.8(10) . .
C29 C28 C27 C26 -176.1(6) . .
O7 N7 O5 Cd1 170.2(6) . .
O6 N7 O5 Cd1 -6.3(12) . .
N1 Cd1 O5 N7 129.8(8) . .
N1 Cd1 O5 N7 -50.2(8) 7_666 .
N3 Cd1 O5 N7 -134.9(8) . .
N3 Cd1 O5 N7 45.1(8) 7_666 .
O5 Cd1 O5 N7 -165(100) 7_666 .
O10 N8 O8 Cd2 34(3) . .
O9 N8 O8 Cd2 -159.8(13) . .
O8 Cd2 O8 N8 -2(100) 5_666 .
N4 Cd2 O8 N8 -150.7(15) 5_666 .
N4 Cd2 O8 N8 29.3(15) . .
N6 Cd2 O8 N8 119.5(15) . .
N6 Cd2 O8 N8 -60.5(15) 5_666 .
O3W' O3W O3W' O3W 0.000(3) 5_676 5_676
